data_4102344
loop_
_publ_author_name
'Pengfei Lu'
'Tanya C. Boorman'
'Alexandra M. Z. Slawin'
'Igor Larrosa'

_publ_section_title
;
 Gold(I)-Mediated C-H Activation of Arenes
;
_journal_name_full 'Journal of the American Chemical Society'
_journal_page_first 5580
_journal_page_last 5581
_journal_paper_doi 10.1021/ja101525w
_journal_volume 132
_journal_year 2010
_chemical_formula_moiety 'C24 H17 Au F3 P'
_chemical_formula_sum 'C24 H17 Au F3 P'
_chemical_formula_weight 590.31
_chemical_name_systematic
; 
 ? 
;
_space_group_IT_number 15
_symmetry_cell_setting monoclinic
_symmetry_space_group_name_Hall '-C 2yc'
_symmetry_space_group_name_H-M 'C 1 2/c 1'
_atom_sites_solution_hydrogens geom
_atom_sites_solution_primary direct
_atom_sites_solution_secondary difmap
_audit_creation_method SHELXL-97
_cell_angle_alpha 90.00
_cell_angle_beta 95.868(10)
_cell_angle_gamma 90.00
_cell_formula_units_Z 8
_cell_length_a 11.677(4)
_cell_length_b 13.180(4)
_cell_length_c 26.365(9)
_cell_measurement_reflns_used 5798
_cell_measurement_temperature 93(2)
_cell_measurement_theta_max 25.4
_cell_measurement_theta_min 2.4
_cell_volume 4036(2)
_computing_cell_refinement 'CrystalClear (Rigaku Corp., 2004)'
_computing_data_collection 'CrystalClear (Rigaku Corp., 2004)'
_computing_data_reduction 'CrystalClear (Rigaku Corp., 2004)'
_computing_molecular_graphics 'Bruker SHELXTL'
_computing_publication_material 'Bruker SHELXTL'
_computing_structure_refinement 'SHELXL-97 (Sheldrick, 1997)'
_computing_structure_solution 'SHELXS-97 (Sheldrick, 1990)'
_diffrn_ambient_temperature 93(2)
_diffrn_measured_fraction_theta_full 0.983
_diffrn_measured_fraction_theta_max 0.979
_diffrn_measurement_device_type CCD
_diffrn_measurement_method '\w and \f scans'
_diffrn_radiation_monochromator confocal
_diffrn_radiation_source 'rotating anode'
_diffrn_radiation_type MoK\a
_diffrn_radiation_wavelength 0.71073
_diffrn_reflns_av_R_equivalents 0.0597
_diffrn_reflns_av_sigmaI/netI 0.0652
_diffrn_reflns_limit_h_max 12
_diffrn_reflns_limit_h_min -14
_diffrn_reflns_limit_k_max 15
_diffrn_reflns_limit_k_min -12
_diffrn_reflns_limit_l_max 26
_diffrn_reflns_limit_l_min -31
_diffrn_reflns_number 12007
_diffrn_reflns_theta_full 25.00
_diffrn_reflns_theta_max 25.32
_diffrn_reflns_theta_min 2.41
_exptl_absorpt_coefficient_mu 7.403
_exptl_absorpt_correction_T_max 1.0000
_exptl_absorpt_correction_T_min 0.3531
_exptl_absorpt_correction_type multi-scan
_exptl_absorpt_process_details 'Jacobson, R. (1998) Private communication'
_exptl_crystal_colour Colorless
_exptl_crystal_density_diffrn 1.943
_exptl_crystal_density_method 'not measured'
_exptl_crystal_description Platelet
_exptl_crystal_F_000 2256
_exptl_crystal_size_max 0.15
_exptl_crystal_size_mid 0.10
_exptl_crystal_size_min 0.03
_refine_diff_density_max 3.892
_refine_diff_density_min -5.155
_refine_diff_density_rms 0.849
_refine_ls_extinction_method none
_refine_ls_goodness_of_fit_ref 1.205
_refine_ls_hydrogen_treatment constr
_refine_ls_matrix_type full
_refine_ls_number_parameters 263
_refine_ls_number_reflns 3617
_refine_ls_number_restraints 0
_refine_ls_restrained_S_all 1.205
_refine_ls_R_factor_all 0.0743
_refine_ls_R_factor_gt 0.0524
_refine_ls_shift/su_max 0.001
_refine_ls_shift/su_mean 0.000
_refine_ls_structure_factor_coef Fsqd
_refine_ls_weighting_details 'calc w=1/[\s^2^(Fo^2^)+(0.1497P)^2^+0.0000P] where P=(Fo^2^+2Fc^2^)/3'
_refine_ls_weighting_scheme calc
_refine_ls_wR_factor_gt 0.1545
_refine_ls_wR_factor_ref 0.2302
_reflns_number_gt 3100
_reflns_number_total 3617
_reflns_threshold_expression >2sigma(I)
_cod_data_source_file ja101525w_si_009.cif
_cod_data_source_block 2i
_cod_original_cell_volume 4037(2)
_cod_database_code 4102344

loop_
_symmetry_equiv_pos_as_xyz
'x, y, z'
'-x, y, -z+1/2'
'x+1/2, y+1/2, z'
'-x+1/2, y+1/2, -z+1/2'
'-x, -y, -z'
'x, -y, z-1/2'
'-x+1/2, -y+1/2, -z'
'x+1/2, -y+1/2, z-1/2'

loop_
_atom_site_label
_atom_site_type_symbol
_atom_site_fract_x
_atom_site_fract_y
_atom_site_fract_z
_atom_site_U_iso_or_equiv
_atom_site_adp_type
_atom_site_occupancy
_atom_site_symmetry_multiplicity
_atom_site_calc_flag
_atom_site_refinement_flags
Au1 Au 0.19578(4) 0.09142(3) 0.397991(17) 0.0144(3) Uani 1 1 d .
F1 F -0.0292(6) 0.1587(5) 0.3292(3) 0.0329(17) Uani 1 1 d .
C1 C 0.0312(10) 0.1241(8) 0.4158(4) 0.018(2) Uani 1 1 d .
F2 F 0.0764(6) 0.0961(5) 0.5033(3) 0.0249(18) Uani 1 1 d .
C2 C -0.0013(10) 0.1197(9) 0.4638(5) 0.020(2) Uani 1 1 d .
C3 C -0.1122(10) 0.1383(8) 0.4768(5) 0.023(3) Uani 1 1 d .
H3A H -0.1322 0.1309 0.5098 0.027 Uiso 1 1 calc R
F4 F -0.3007(6) 0.1912(6) 0.4471(3) 0.0363(18) Uani 1 1 d .
C4 C -0.1896(10) 0.1684(8) 0.4368(5) 0.025(3) Uani 1 1 d .
C5 C -0.1637(9) 0.1761(9) 0.3869(5) 0.024(3) Uani 1 1 d .
H5A H -0.2180 0.1956 0.3604 0.029 Uiso 1 1 calc R
C6 C -0.0518(10) 0.1526(8) 0.3792(5) 0.022(3) Uani 1 1 d .
P1 P 0.3688(2) 0.0577(2) 0.36869(10) 0.0136(6) Uani 1 1 d .
C7 C 0.3420(8) -0.0096(8) 0.3081(4) 0.015(2) Uani 1 1 d .
C8 C 0.3885(12) -0.1049(8) 0.3003(5) 0.016(3) Uani 1 1 d .
H8A H 0.4389 -0.1344 0.3256 0.020 Uiso 1 1 calc R
C9 C 0.3596(10) -0.1562(9) 0.2545(5) 0.027(3) Uani 1 1 d .
H9A H 0.3925 -0.2190 0.2490 0.032 Uiso 1 1 calc R
C10 C 0.2799(12) -0.1124(10) 0.2164(5) 0.029(3) Uani 1 1 d .
H10A H 0.2580 -0.1476 0.1864 0.034 Uiso 1 1 calc R
C11 C 0.2346(11) -0.0164(9) 0.2240(5) 0.029(3) Uani 1 1 d .
H11A H 0.1835 0.0132 0.1989 0.035 Uiso 1 1 calc R
C12 C 0.2666(11) 0.0352(9) 0.2696(5) 0.028(3) Uani 1 1 d .
H12A H 0.2376 0.0998 0.2745 0.033 Uiso 1 1 calc R
C13 C 0.4731(9) -0.0183(6) 0.4079(4) 0.011(2) Uani 1 1 d .
C14 C 0.4349(11) -0.0755(8) 0.4481(5) 0.021(3) Uani 1 1 d .
H14A H 0.3575 -0.0759 0.4535 0.025 Uiso 1 1 calc R
C15 C 0.5148(11) -0.1316(8) 0.4796(4) 0.023(3) Uani 1 1 d .
H15A H 0.4901 -0.1705 0.5058 0.027 Uiso 1 1 calc R
C16 C 0.6314(11) -0.1300(7) 0.4721(4) 0.023(3) Uani 1 1 d .
H16A H 0.6846 -0.1663 0.4937 0.028 Uiso 1 1 calc R
C17 C 0.6670(12) -0.0743(9) 0.4324(5) 0.024(3) Uani 1 1 d .
H17A H 0.7443 -0.0744 0.4269 0.029 Uiso 1 1 calc R
C18 C 0.5891(9) -0.0181(8) 0.4007(5) 0.019(2) Uani 1 1 d .
H18A H 0.6148 0.0199 0.3744 0.023 Uiso 1 1 calc R
C19 C 0.4464(9) 0.1734(8) 0.3559(4) 0.015(2) Uani 1 1 d .
C20 C 0.5159(9) 0.1805(9) 0.3166(4) 0.019(2) Uani 1 1 d .
H20A H 0.5247 0.1250 0.2956 0.022 Uiso 1 1 calc R
C21 C 0.5726(10) 0.2715(8) 0.3088(4) 0.019(2) Uani 1 1 d .
H21A H 0.6223 0.2754 0.2835 0.023 Uiso 1 1 calc R
C22 C 0.5559(10) 0.3557(9) 0.3383(5) 0.026(3) Uani 1 1 d .
H22A H 0.5922 0.4164 0.3317 0.031 Uiso 1 1 calc R
C23 C 0.4853(9) 0.3511(8) 0.3779(5) 0.021(2) Uani 1 1 d .
H23A H 0.4753 0.4073 0.3983 0.025 Uiso 1 1 calc R
C24 C 0.4307(10) 0.2601(8) 0.3858(4) 0.018(2) Uani 1 1 d .
H24A H 0.3822 0.2560 0.4116 0.022 Uiso 1 1 calc R

loop_
_atom_site_aniso_label
_atom_site_aniso_U_11
_atom_site_aniso_U_22
_atom_site_aniso_U_33
_atom_site_aniso_U_23
_atom_site_aniso_U_13
_atom_site_aniso_U_12
Au1 0.0111(4) 0.0115(4) 0.0214(4) -0.00063(13) 0.0053(3) 0.00024(13)
F1 0.030(4) 0.042(4) 0.026(4) 0.004(3) 0.002(3) 0.015(3)
C1 0.021(6) 0.009(5) 0.025(6) -0.001(5) 0.005(5) 0.000(5)
F2 0.012(4) 0.040(5) 0.023(4) 0.003(3) 0.003(3) 0.004(3)
C2 0.015(6) 0.018(5) 0.026(7) -0.002(5) -0.001(5) 0.009(5)
C3 0.019(6) 0.020(6) 0.030(7) -0.005(5) 0.006(5) -0.003(5)
F4 0.018(4) 0.038(4) 0.055(5) -0.009(4) 0.011(3) 0.004(3)
C4 0.016(6) 0.012(5) 0.051(8) -0.009(5) 0.015(6) 0.005(5)
C5 0.012(6) 0.022(6) 0.039(7) -0.013(5) -0.001(5) 0.012(5)
C6 0.019(6) 0.017(5) 0.029(7) -0.002(5) 0.000(5) 0.000(5)
P1 0.0108(14) 0.0117(13) 0.0189(15) 0.0003(11) 0.0051(11) -0.0012(12)
C7 0.008(5) 0.019(5) 0.019(6) -0.004(4) 0.005(4) -0.007(5)
C8 0.014(7) 0.022(6) 0.015(6) -0.005(4) 0.010(5) -0.005(5)
C9 0.013(6) 0.029(7) 0.040(8) -0.006(5) 0.008(5) 0.004(5)
C10 0.033(8) 0.031(6) 0.022(7) -0.001(5) 0.001(6) -0.012(6)
C11 0.029(7) 0.029(7) 0.028(7) 0.010(5) -0.004(5) -0.007(6)
C12 0.034(7) 0.026(6) 0.024(7) 0.008(5) 0.010(5) 0.009(6)
C13 0.014(5) 0.002(4) 0.018(6) -0.005(4) 0.001(4) 0.001(4)
C14 0.025(7) 0.012(5) 0.026(7) -0.004(4) 0.006(6) 0.000(5)
C15 0.036(7) 0.011(5) 0.022(6) -0.001(4) 0.005(5) 0.001(5)
C16 0.037(7) 0.006(5) 0.024(6) -0.002(4) -0.005(5) 0.003(5)
C17 0.023(7) 0.019(5) 0.031(7) -0.004(5) 0.002(6) 0.007(5)
C18 0.011(5) 0.017(5) 0.029(7) 0.001(4) 0.008(5) 0.006(5)
C19 0.009(5) 0.016(5) 0.020(6) -0.005(4) 0.006(4) -0.006(4)
C20 0.007(5) 0.023(6) 0.025(6) -0.003(5) -0.002(4) 0.002(5)
C21 0.016(6) 0.027(6) 0.016(6) 0.007(4) 0.004(5) -0.002(5)
C22 0.017(6) 0.024(6) 0.034(7) 0.012(5) -0.004(5) -0.017(5)
C23 0.012(6) 0.016(5) 0.034(7) 0.004(5) 0.000(5) 0.003(5)
C24 0.024(6) 0.017(5) 0.014(6) 0.004(4) 0.003(5) -0.004(5)

loop_
_atom_type_symbol
_atom_type_description
_atom_type_scat_dispersion_real
_atom_type_scat_dispersion_imag
_atom_type_scat_source
C C 0.0033 0.0016 'International Tables Vol C Tables 4.2.6.8 and 6.1.1.4'
H H 0.0000 0.0000 'International Tables Vol C Tables 4.2.6.8 and 6.1.1.4'
F F 0.0171 0.0103 'International Tables Vol C Tables 4.2.6.8 and 6.1.1.4'
P P 0.1023 0.0942 'International Tables Vol C Tables 4.2.6.8 and 6.1.1.4'
Au Au -2.0133 8.8022 'International Tables Vol C Tables 4.2.6.8 and 6.1.1.4'

loop_
_geom_angle_atom_site_label_1
_geom_angle_atom_site_label_2
_geom_angle_atom_site_label_3
_geom_angle
C1 Au1 P1 173.4(3)
C2 C1 C6 115.4(11)
C2 C1 Au1 123.9(9)
C6 C1 Au1 120.8(9)
F2 C2 C1 120.0(10)
F2 C2 C3 114.8(11)
C1 C2 C3 125.2(11)
C4 C3 C2 114.6(11)
C4 C3 H3A 122.7
C2 C3 H3A 122.7
F4 C4 C3 117.8(11)
F4 C4 C5 118.1(11)
C3 C4 C5 124.1(10)
C6 C5 C4 115.2(11)
C6 C5 H5A 122.4
C4 C5 H5A 122.4
C1 C6 F1 120.5(10)
C1 C6 C5 125.5(12)
F1 C6 C5 114.0(10)
C19 P1 C13 104.5(5)
C19 P1 C7 106.8(5)
C13 P1 C7 106.0(5)
C19 P1 Au1 111.9(3)
C13 P1 Au1 118.7(3)
C7 P1 Au1 108.2(3)
C12 C7 C8 119.9(11)
C12 C7 P1 117.8(8)
C8 C7 P1 122.2(9)
C7 C8 C9 120.2(12)
C7 C8 H8A 119.9
C9 C8 H8A 119.9
C8 C9 C10 119.9(11)
C8 C9 H9A 120.1
C10 C9 H9A 120.1
C11 C10 C9 119.8(12)
C11 C10 H10A 120.1
C9 C10 H10A 120.1
C10 C11 C12 119.6(12)
C10 C11 H11A 120.2
C12 C11 H11A 120.2
C7 C12 C11 120.6(11)
C7 C12 H12A 119.7
C11 C12 H12A 119.7
C18 C13 C14 119.5(10)
C18 C13 P1 121.9(8)
C14 C13 P1 118.6(8)
C15 C14 C13 119.1(11)
C15 C14 H14A 120.4
C13 C14 H14A 120.4
C14 C15 C16 120.7(11)
C14 C15 H15A 119.7
C16 C15 H15A 119.7
C17 C16 C15 119.3(12)
C17 C16 H16A 120.3
C15 C16 H16A 120.3
C16 C17 C18 120.9(12)
C16 C17 H17A 119.5
C18 C17 H17A 119.5
C13 C18 C17 120.4(11)
C13 C18 H18A 119.8
C17 C18 H18A 119.8
C20 C19 C24 119.0(10)
C20 C19 P1 122.3(8)
C24 C19 P1 118.6(8)
C19 C20 C21 119.5(11)
C19 C20 H20A 120.3
C21 C20 H20A 120.3
C22 C21 C20 120.7(10)
C22 C21 H21A 119.6
C20 C21 H21A 119.6
C21 C22 C23 121.0(10)
C21 C22 H22A 119.5
C23 C22 H22A 119.5
C22 C23 C24 117.8(11)
C22 C23 H23A 121.1
C24 C23 H23A 121.1
C23 C24 C19 122.0(10)
C23 C24 H24A 119.0
C19 C24 H24A 119.0

loop_
_geom_bond_atom_site_label_1
_geom_bond_atom_site_label_2
_geom_bond_distance
Au1 C1 2.070(11)
Au1 P1 2.280(3)
F1 C6 1.374(14)
C1 C2 1.358(16)
C1 C6 1.349(17)
F2 C2 1.347(14)
C2 C3 1.394(16)
C3 C4 1.375(18)
C3 H3A 0.9300
F4 C4 1.386(13)
C4 C5 1.383(17)
C5 C6 1.377(16)
C5 H5A 0.9300
P1 C19 1.823(10)
P1 C13 1.816(10)
P1 C7 1.826(11)
C7 C12 1.403(17)
C7 C8 1.392(15)
C8 C9 1.394(18)
C8 H8A 0.9300
C9 C10 1.422(19)
C9 H9A 0.9300
C10 C11 1.394(18)
C10 H10A 0.9300
C11 C12 1.399(19)
C11 H11A 0.9300
C12 H12A 0.9300
C13 C18 1.388(14)
C13 C14 1.408(16)
C14 C15 1.397(18)
C14 H14A 0.9300
C15 C16 1.396(18)
C15 H15A 0.9300
C16 C17 1.376(18)
C16 H16A 0.9300
C17 C18 1.385(17)
C17 H17A 0.9300
C18 H18A 0.9300
C19 C20 1.383(15)
C19 C24 1.410(15)
C20 C21 1.396(16)
C20 H20A 0.9300
C21 C22 1.380(17)
C21 H21A 0.9300
C22 C23 1.397(16)
C22 H22A 0.9300
C23 C24 1.384(15)
C23 H23A 0.9300
C24 H24A 0.9300

loop_
_geom_torsion_atom_site_label_1
_geom_torsion_atom_site_label_2
_geom_torsion_atom_site_label_3
_geom_torsion_atom_site_label_4
_geom_torsion
P1 Au1 C1 C2 174.5(19)
P1 Au1 C1 C6 -6(3)
C6 C1 C2 F2 -177.3(10)
Au1 C1 C2 F2 2.1(16)
C6 C1 C2 C3 2.6(18)
Au1 C1 C2 C3 -178.0(9)
F2 C2 C3 C4 176.2(10)
C1 C2 C3 C4 -3.7(17)
C2 C3 C4 F4 -178.1(10)
C2 C3 C4 C5 2.8(17)
F4 C4 C5 C6 179.9(10)
C3 C4 C5 C6 -1.0(17)
C2 C1 C6 F1 -179.3(10)
Au1 C1 C6 F1 1.2(14)
C2 C1 C6 C5 -0.5(17)
Au1 C1 C6 C5 -179.9(9)
C4 C5 C6 C1 -0.2(17)
C4 C5 C6 F1 178.7(9)
C1 Au1 P1 C19 83(3)
C1 Au1 P1 C13 -155(2)
C1 Au1 P1 C7 -34(3)
C19 P1 C7 C12 -66.8(10)
C13 P1 C7 C12 -177.8(8)
Au1 P1 C7 C12 53.9(9)
C19 P1 C7 C8 116.8(9)
C13 P1 C7 C8 5.8(10)
Au1 P1 C7 C8 -122.6(9)
C12 C7 C8 C9 -0.5(17)
P1 C7 C8 C9 175.8(9)
C7 C8 C9 C10 -1.8(18)
C8 C9 C10 C11 2.7(18)
C9 C10 C11 C12 -1.1(18)
C8 C7 C12 C11 2.1(17)
P1 C7 C12 C11 -174.4(9)
C10 C11 C12 C7 -1.2(18)
C19 P1 C13 C18 -35.6(10)
C7 P1 C13 C18 77.1(9)
Au1 P1 C13 C18 -161.1(7)
C19 P1 C13 C14 141.9(8)
C7 P1 C13 C14 -105.5(8)
Au1 P1 C13 C14 16.3(9)
C18 C13 C14 C15 -0.5(16)
P1 C13 C14 C15 -177.9(8)
C13 C14 C15 C16 1.0(17)
C14 C15 C16 C17 -1.6(17)
C15 C16 C17 C18 1.5(18)
C14 C13 C18 C17 0.4(16)
P1 C13 C18 C17 177.8(8)
C16 C17 C18 C13 -1.0(18)
C13 P1 C19 C20 84.4(10)
C7 P1 C19 C20 -27.7(11)
Au1 P1 C19 C20 -145.9(9)
C13 P1 C19 C24 -98.5(9)
C7 P1 C19 C24 149.4(9)
Au1 P1 C19 C24 31.2(10)
C24 C19 C20 C21 2.7(17)
P1 C19 C20 C21 179.8(9)
C19 C20 C21 C22 -3.1(17)
C20 C21 C22 C23 2.4(18)
C21 C22 C23 C24 -1.5(17)
C22 C23 C24 C19 1.2(17)
C20 C19 C24 C23 -1.8(17)
P1 C19 C24 C23 -179.1(9)
